data_4037339
loop_
_publ_author_name
'Dhurandhare, Vijay M.'
'Wen, Yuh-Sheng'
'Gawande, Sachin D.'
'Liao, Pin-Hsuan'
'Wang, Cheng-Chung'

_publ_section_title
;
 Synthesis of d-Galactosamine and d-Allosamine Derivatives via a
 Microwave-Assisted Preparation of 1,6-Anhydroglucosamine.
;
_journal_issue 22
_journal_name_full 'The Journal of organic chemistry'
_journal_page_first 11521
_journal_page_last 11528
_journal_paper_doi 10.1021/acs.joc.6b02038
_journal_volume 81
_journal_year 2016
_chemical_absolute_configuration unk
_chemical_formula_moiety 'C19 H19 N3 O5'
_chemical_formula_sum 'C19 H19 N3 O5'
_chemical_formula_weight 369.37
_space_group_IT_number 19
_space_group_name_Hall 'P 2ac 2ab'
_space_group_name_H-M_alt 'P 21 21 21'
_symmetry_cell_setting orthorhombic
_symmetry_space_group_name_Hall 'P 2ac 2ab'
_symmetry_space_group_name_H-M 'P 21 21 21'
_atom_sites_solution_hydrogens geom
_atom_sites_solution_primary direct
_atom_sites_solution_secondary difmap
_cell_angle_alpha 90
_cell_angle_beta 90
_cell_angle_gamma 90
_cell_formula_units_Z 4
_cell_length_a 6.8459(3)
_cell_length_b 8.6718(3)
_cell_length_c 29.3079(11)
_cell_measurement_reflns_used 9966
_cell_measurement_temperature 100.00(10)
_cell_measurement_theta_max 27.19
_cell_measurement_theta_min 2.45
_cell_volume 1739.90(12)
_computing_cell_refinement 'Bruker APEX2'
_computing_data_collection 'Bruker APEX2'
_computing_data_reduction 'Bruker SAINT'
_computing_molecular_graphics 'Ortep-3 for Windows (Farrugia, 1997)'
_computing_publication_material 'WinGX publication routines (Farrugia, 1999)'
_computing_structure_refinement 'SHELXL-97 (Sheldrick, 1997)'
_computing_structure_solution 'SHELXS-97 (Sheldrick, 1997)'
_diffrn_ambient_temperature 100.00(10)
_diffrn_measured_fraction_theta_full 0.999
_diffrn_measured_fraction_theta_max 0.998
_diffrn_measurement_device_type 'CCD area detector'
_diffrn_measurement_method 'phi and omega scans'
_diffrn_radiation_monochromator graphite
_diffrn_radiation_type MoK\a
_diffrn_radiation_wavelength 0.71073
_diffrn_reflns_av_R_equivalents 0.0232
_diffrn_reflns_av_unetI/netI 0.0294
_diffrn_reflns_limit_h_max 8
_diffrn_reflns_limit_h_min -3
_diffrn_reflns_limit_k_max 11
_diffrn_reflns_limit_k_min -9
_diffrn_reflns_limit_l_max 37
_diffrn_reflns_limit_l_min -27
_diffrn_reflns_number 15946
_diffrn_reflns_theta_full 25
_diffrn_reflns_theta_max 27.1
_diffrn_reflns_theta_min 1.39
_exptl_absorpt_coefficient_mu 0.104
_exptl_absorpt_correction_T_max 0.9856
_exptl_absorpt_correction_T_min 0.9695
_exptl_absorpt_correction_type multi-scan
_exptl_absorpt_process_details 'Bruker SADABS, 1996'
_exptl_crystal_colour colourless
_exptl_crystal_density_diffrn 1.41
_exptl_crystal_density_meas ?
_exptl_crystal_density_method 'not measured'
_exptl_crystal_description prism
_exptl_crystal_F_000 776
_exptl_crystal_size_max 0.3
_exptl_crystal_size_mid 0.28
_exptl_crystal_size_min 0.14
_refine_diff_density_max 0.199
_refine_diff_density_min -0.162
_refine_diff_density_rms 0.037
_refine_ls_abs_structure_details 'Flack H D (1983), Acta Cryst. A39, 876-881'
_refine_ls_abs_structure_Flack 0.1(8)
_refine_ls_extinction_coef 0.0045(9)
_refine_ls_extinction_expression Fc^*^=kFc[1+0.001xFc^2^\l^3^/sin(2\q)]^-1/4^
_refine_ls_extinction_method SHELXL
_refine_ls_goodness_of_fit_ref 1.043
_refine_ls_hydrogen_treatment constr
_refine_ls_matrix_type full
_refine_ls_number_parameters 246
_refine_ls_number_reflns 3821
_refine_ls_number_restraints 0
_refine_ls_restrained_S_all 1.043
_refine_ls_R_factor_all 0.0421
_refine_ls_R_factor_gt 0.0339
_refine_ls_shift/su_max 0.001
_refine_ls_shift/su_mean 0
_refine_ls_structure_factor_coef Fsqd
_refine_ls_weighting_details 'calc w=1/[\s^2^(Fo^2^)+(0.0307P)^2^+0.3736P] where P=(Fo^2^+2Fc^2^)/3'
_refine_ls_weighting_scheme calc
_refine_ls_wR_factor_gt 0.0709
_refine_ls_wR_factor_ref 0.0751
_reflns_number_gt 3352
_reflns_number_total 3821
_reflns_threshold_expression >2sigma(I)
_cod_data_source_file jo6b02038_si_004.cif
_cod_data_source_block i14285
_cod_depositor_comments
;
The following automatic conversions were performed:

data item '_symmetry_cell_setting' value 'Orthorhombic' was changed
to 'orthorhombic' in accordance with the
/home/saulius/struct/COD-crude-data/automatic-downloads/DataCite-retrospective/ACS/depositions/lib/dictionaries/cif_core.dic
dictionary named 'cif_core.dic' version 2.4.2 last updated on
2011-04-26.

data item '_exptl_crystal_density_meas' value 'not measured' was
changed to '?' -- the value is perceived as not measured.

Automatic conversion script
Id: cif_fix_values 6909 2019-04-08 15:41:33Z antanas 
;
_cod_original_sg_symbol_Hall '-P 2ac 2ab'
_cod_original_sg_symbol_H-M P2(1)2(1)2(1)
_cod_database_code 4037339

loop_
_symmetry_equiv_pos_as_xyz
'x, y, z'
'-x+1/2, -y, z+1/2'
'-x, y+1/2, -z+1/2'
'x+1/2, -y+1/2, -z'

loop_
_atom_site_label
_atom_site_type_symbol
_atom_site_fract_x
_atom_site_fract_y
_atom_site_fract_z
_atom_site_U_iso_or_equiv
_atom_site_adp_type
_atom_site_occupancy
_atom_site_symmetry_multiplicity
_atom_site_calc_flag
_atom_site_refinement_flags
O1 O 0.82392(15) 0.52232(13) 0.90009(4) 0.0261(3) Uani 1 1 d .
O3 O 0.70149(15) 0.93745(13) 0.92963(4) 0.0263(3) Uani 1 1 d .
O4 O 0.54355(13) 0.68264(13) 0.84308(3) 0.0224(3) Uani 1 1 d .
O6 O 0.98237(14) 0.68048(14) 0.94885(4) 0.0276(3) Uani 1 1 d .
O7 O 0.41519(17) 1.03042(15) 0.95511(4) 0.0370(3) Uani 1 1 d .
N1 N 0.45879(19) 0.57132(19) 0.95394(5) 0.0342(4) Uani 1 1 d .
N2 N 0.43758(19) 0.47364(19) 0.92362(5) 0.0324(4) Uani 1 1 d .
N3 N 0.3952(2) 0.3767(2) 0.89952(6) 0.0449(5) Uani 1 1 d .
C1 C 0.8177(2) 0.5834(2) 0.94474(6) 0.0255(4) Uani 1 1 d .
H1 H 0.8246 0.4982 0.9677 0.031 Uiso 1 1 calc R
C2 C 0.6293(2) 0.6753(2) 0.95102(6) 0.0239(4) Uani 1 1 d .
H2 H 0.6395 0.7302 0.9809 0.029 Uiso 1 1 calc R
C3 C 0.60515(19) 0.79936(19) 0.91380(5) 0.0214(3) Uani 1 1 d .
H3 H 0.463 0.8213 0.9094 0.026 Uiso 1 1 calc R
C4 C 0.69597(19) 0.75790(19) 0.86782(5) 0.0210(3) Uani 1 1 d .
H4 H 0.734 0.8546 0.8515 0.025 Uiso 1 1 calc R
C5 C 0.87555(19) 0.6560(2) 0.87369(6) 0.0244(4) Uani 1 1 d .
H5 H 0.9304 0.6254 0.8434 0.029 Uiso 1 1 calc R
C6 C 1.0324(2) 0.7297(2) 0.90359(5) 0.0274(4) Uani 1 1 d .
H6A H 1.1642 0.6929 0.8949 0.033 Uiso 1 1 calc R
H6B H 1.0289 0.8436 0.9011 0.033 Uiso 1 1 calc R
C7 C 0.5893(2) 1.0422(2) 0.95153(6) 0.0262(4) Uani 1 1 d .
C8 C 0.7112(3) 1.1695(2) 0.96972(7) 0.0357(4) Uani 1 1 d .
H8A H 0.8256 1.1265 0.9853 0.054 Uiso 1 1 calc R
H8B H 0.6344 1.2307 0.9914 0.054 Uiso 1 1 calc R
H8C H 0.7543 1.2355 0.9445 0.054 Uiso 1 1 calc R
C9 C 0.5960(2) 0.6408(2) 0.79753(5) 0.0284(4) Uani 1 1 d .
H9A H 0.6825 0.5493 0.798 0.034 Uiso 1 1 calc R
H9B H 0.6671 0.7267 0.7827 0.034 Uiso 1 1 calc R
C10 C 0.4126(2) 0.6051(2) 0.77130(5) 0.0233(4) Uani 1 1 d .
C11 C 0.3797(2) 0.6665(2) 0.72934(5) 0.0238(4) Uani 1 1 d .
H11 H 0.4747 0.7335 0.7165 0.029 Uiso 1 1 calc R
C12 C 0.1668(2) 0.7017(2) 0.66165(5) 0.0278(4) Uani 1 1 d .
H12 H 0.2611 0.7673 0.6479 0.033 Uiso 1 1 calc R
C13 C -0.0069(2) 0.6746(2) 0.64003(6) 0.0329(4) Uani 1 1 d .
H13 H -0.0339 0.7238 0.6118 0.04 Uiso 1 1 calc R
C14 C -0.1457(2) 0.5745(2) 0.65933(6) 0.0329(4) Uani 1 1 d .
H14 H -0.2653 0.556 0.6438 0.039 Uiso 1 1 calc R
C15 C -0.1107(2) 0.5041(2) 0.69985(6) 0.0302(4) Uani 1 1 d .
H15 H -0.2049 0.4353 0.7122 0.036 Uiso 1 1 calc R
C16 C 0.1060(2) 0.4674(2) 0.76711(5) 0.0256(4) Uani 1 1 d .
H16 H 0.0149 0.3975 0.7802 0.031 Uiso 1 1 calc R
C17 C 0.2727(2) 0.5030(2) 0.79030(6) 0.0244(4) Uani 1 1 d .
H17 H 0.2954 0.4589 0.8195 0.029 Uiso 1 1 calc R
C18 C 0.2068(2) 0.63324(18) 0.70413(5) 0.0216(3) Uani 1 1 d .
C19 C 0.0666(2) 0.5326(2) 0.72399(5) 0.0225(3) Uani 1 1 d .

loop_
_atom_site_aniso_label
_atom_site_aniso_U_11
_atom_site_aniso_U_22
_atom_site_aniso_U_33
_atom_site_aniso_U_23
_atom_site_aniso_U_13
_atom_site_aniso_U_12
O1 0.0248(5) 0.0228(6) 0.0307(6) -0.0053(5) -0.0072(5) 0.0018(5)
O3 0.0240(5) 0.0217(6) 0.0334(7) -0.0079(5) 0.0000(5) -0.0009(5)
O4 0.0171(4) 0.0315(7) 0.0185(6) -0.0011(5) -0.0013(4) -0.0028(4)
O6 0.0232(5) 0.0325(7) 0.0272(6) -0.0019(5) -0.0075(4) -0.0058(5)
O7 0.0366(6) 0.0315(7) 0.0429(8) 0.0001(6) 0.0131(6) 0.0067(6)
N1 0.0276(7) 0.0419(10) 0.0331(9) 0.0056(8) 0.0017(6) -0.0132(7)
N2 0.0268(6) 0.0374(9) 0.0329(9) 0.0159(8) -0.0103(6) -0.0146(7)
N3 0.0485(9) 0.0421(11) 0.0440(10) 0.0133(9) -0.0205(8) -0.0253(8)
C1 0.0257(7) 0.0233(9) 0.0276(9) 0.0008(7) -0.0094(6) -0.0043(7)
C2 0.0223(6) 0.0283(10) 0.0212(8) -0.0007(7) -0.0011(6) -0.0065(7)
C3 0.0180(6) 0.0219(9) 0.0243(9) -0.0037(7) 0.0007(6) -0.0014(6)
C4 0.0170(6) 0.0250(9) 0.0211(8) -0.0003(7) -0.0012(6) -0.0034(6)
C5 0.0170(6) 0.0316(10) 0.0248(9) -0.0049(8) 0.0010(6) -0.0005(6)
C6 0.0179(6) 0.0353(10) 0.0290(9) -0.0032(8) -0.0018(6) -0.0023(7)
C7 0.0387(8) 0.0210(9) 0.0188(8) 0.0044(7) 0.0015(7) 0.0046(7)
C8 0.0508(10) 0.0235(10) 0.0329(10) -0.0027(8) -0.0072(8) 0.0069(9)
C9 0.0202(6) 0.0455(11) 0.0195(9) -0.0030(8) 0.0001(6) -0.0023(7)
C10 0.0206(6) 0.0277(9) 0.0216(9) -0.0031(7) -0.0009(6) 0.0023(6)
C11 0.0235(7) 0.0248(9) 0.0231(9) -0.0014(7) 0.0025(6) -0.0005(7)
C12 0.0314(7) 0.0293(10) 0.0228(9) 0.0004(8) 0.0024(7) 0.0054(7)
C13 0.0353(8) 0.0405(12) 0.0230(9) -0.0007(8) -0.0019(7) 0.0165(9)
C14 0.0246(7) 0.0492(12) 0.0249(9) -0.0115(9) -0.0071(7) 0.0089(7)
C15 0.0223(7) 0.0406(11) 0.0277(9) -0.0102(8) -0.0003(7) 0.0006(7)
C16 0.0261(7) 0.0275(9) 0.0231(9) -0.0006(8) 0.0042(7) -0.0033(7)
C17 0.0249(7) 0.0281(9) 0.0203(8) 0.0012(7) -0.0001(6) 0.0024(7)
C18 0.0245(7) 0.0211(8) 0.0192(8) -0.0022(7) 0.0021(6) 0.0043(6)
C19 0.0220(7) 0.0243(9) 0.0211(8) -0.0044(7) 0.0007(6) 0.0033(7)

loop_
_atom_type_symbol
_atom_type_description
_atom_type_scat_dispersion_real
_atom_type_scat_dispersion_imag
_atom_type_scat_source
O O 0.0106 0.006 'International Tables Vol C Tables 4.2.6.8 and 6.1.1.4'
N N 0.0061 0.0033 'International Tables Vol C Tables 4.2.6.8 and 6.1.1.4'
C C 0.0033 0.0016 'International Tables Vol C Tables 4.2.6.8 and 6.1.1.4'
H H 0 0 'International Tables Vol C Tables 4.2.6.8 and 6.1.1.4'

loop_
_geom_angle_atom_site_label_1
_geom_angle_atom_site_label_2
_geom_angle_atom_site_label_3
_geom_angle
C1 O1 C5 101.77(12)
C7 O3 C3 116.77(12)
C4 O4 C9 114.00(11)
C1 O6 C6 106.83(11)
N2 N1 C2 117.99(13)
N3 N2 N1 169.83(17)
O1 C1 O6 106.15(13)
O1 C1 C2 109.44(12)
O6 C1 C2 110.65(13)
O1 C1 H1 110.2
O6 C1 H1 110.2
C2 C1 H1 110.2
N1 C2 C1 110.83(13)
N1 C2 C3 112.47(12)
C1 C2 C3 111.71(13)
N1 C2 H2 107.2
C1 C2 H2 107.2
C3 C2 H2 107.2
O3 C3 C4 107.03(12)
O3 C3 C2 107.62(12)
C4 C3 C2 114.62(13)
O3 C3 H3 109.1
C4 C3 H3 109.1
C2 C3 H3 109.1
O4 C4 C5 112.43(13)
O4 C4 C3 104.96(11)
C5 C4 C3 111.44(13)
O4 C4 H4 109.3
C5 C4 H4 109.3
C3 C4 H4 109.3
O1 C5 C4 109.27(11)
O1 C5 C6 101.64(13)
C4 C5 C6 112.92(13)
O1 C5 H5 110.9
C4 C5 H5 110.9
C6 C5 H5 110.9
O6 C6 C5 103.76(12)
O6 C6 H6A 111
C5 C6 H6A 111
O6 C6 H6B 111
C5 C6 H6B 111
H6A C6 H6B 109
O7 C7 O3 123.25(17)
O7 C7 C8 126.19(17)
O3 C7 C8 110.56(14)
C7 C8 H8A 109.5
C7 C8 H8B 109.5
H8A C8 H8B 109.5
C7 C8 H8C 109.5
H8A C8 H8C 109.5
H8B C8 H8C 109.5
O4 C9 C10 108.64(11)
O4 C9 H9A 110
C10 C9 H9A 110
O4 C9 H9B 110
C10 C9 H9B 110
H9A C9 H9B 108.3
C11 C10 C17 119.24(14)
C11 C10 C9 121.32(14)
C17 C10 C9 119.43(14)
C10 C11 C18 121.82(14)
C10 C11 H11 119.1
C18 C11 H11 119.1
C13 C12 C18 120.45(16)
C13 C12 H12 119.8
C18 C12 H12 119.8
C12 C13 C14 120.50(16)
C12 C13 H13 119.7
C14 C13 H13 119.7
C15 C14 C13 120.73(15)
C15 C14 H14 119.6
C13 C14 H14 119.6
C14 C15 C19 120.38(16)
C14 C15 H15 119.8
C19 C15 H15 119.8
C17 C16 C19 121.03(15)
C17 C16 H16 119.5
C19 C16 H16 119.5
C16 C17 C10 120.71(15)
C16 C17 H17 119.6
C10 C17 H17 119.6
C12 C18 C19 119.33(14)
C12 C18 C11 122.37(15)
C19 C18 C11 118.23(14)
C16 C19 C18 118.93(13)
C16 C19 C15 122.49(15)
C18 C19 C15 118.57(15)

loop_
_geom_bond_atom_site_label_1
_geom_bond_atom_site_label_2
_geom_bond_distance
O1 C1 1.4123(19)
O1 C5 1.438(2)
O3 C7 1.351(2)
O3 C3 1.4437(19)
O4 C4 1.4286(17)
O4 C9 1.4293(18)
O6 C1 1.4125(19)
O6 C6 1.4351(19)
O7 C7 1.201(2)
N1 N2 1.236(2)
N1 C2 1.477(2)
N2 N3 1.136(2)
C1 C2 1.527(2)
C1 H1 1
C2 C3 1.541(2)
C2 H2 1
C3 C4 1.527(2)
C3 H3 1
C4 C5 1.524(2)
C4 H4 1
C5 C6 1.527(2)
C5 H5 1
C6 H6A 0.99
C6 H6B 0.99
C7 C8 1.483(2)
C8 H8A 0.98
C8 H8B 0.98
C8 H8C 0.98
C9 C10 1.504(2)
C9 H9A 0.99
C9 H9B 0.99
C10 C11 1.359(2)
C10 C17 1.418(2)
C11 C18 1.425(2)
C11 H11 0.95
C12 C13 1.368(2)
C12 C18 1.406(2)
C12 H12 0.95
C13 C14 1.406(3)
C13 H13 0.95
C14 C15 1.357(2)
C14 H14 0.95
C15 C19 1.427(2)
C15 H15 0.95
C16 C17 1.364(2)
C16 C19 1.411(2)
C16 H16 0.95
C17 H17 0.95
C18 C19 1.422(2)

loop_
_geom_torsion_atom_site_label_1
_geom_torsion_atom_site_label_2
_geom_torsion_atom_site_label_3
_geom_torsion_atom_site_label_4
_geom_torsion
C2 N1 N2 N3 175.8(9)
C5 O1 C1 O6 -42.99(13)
C5 O1 C1 C2 76.44(14)
C6 O6 C1 O1 25.09(15)
C6 O6 C1 C2 -93.55(15)
N2 N1 C2 C1 -51.66(19)
N2 N1 C2 C3 74.19(19)
O1 C1 C2 N1 72.20(17)
O6 C1 C2 N1 -171.18(13)
O1 C1 C2 C3 -54.08(17)
O6 C1 C2 C3 62.55(17)
C7 O3 C3 C4 142.44(13)
C7 O3 C3 C2 -93.89(14)
N1 C2 C3 O3 146.31(12)
C1 C2 C3 O3 -88.31(15)
N1 C2 C3 C4 -94.77(15)
C1 C2 C3 C4 30.60(17)
C9 O4 C4 C5 -61.73(17)
C9 O4 C4 C3 176.96(13)
O3 C3 C4 O4 -150.03(12)
C2 C3 C4 O4 90.73(14)
O3 C3 C4 C5 88.01(14)
C2 C3 C4 C5 -31.23(17)
C1 O1 C5 C4 -77.21(14)
C1 O1 C5 C6 42.34(13)
O4 C4 C5 O1 -62.67(16)
C3 C4 C5 O1 54.86(16)
O4 C4 C5 C6 -175.00(13)
C3 C4 C5 C6 -57.47(17)
C1 O6 C6 C5 2.05(16)
O1 C5 C6 O6 -27.46(15)
C4 C5 C6 O6 89.46(16)
C3 O3 C7 O7 -5.7(2)
C3 O3 C7 C8 174.34(13)
C4 O4 C9 C10 -164.21(13)
O4 C9 C10 C11 131.65(16)
O4 C9 C10 C17 -49.6(2)
C17 C10 C11 C18 1.1(2)
C9 C10 C11 C18 179.81(15)
C18 C12 C13 C14 -1.8(2)
C12 C13 C14 C15 0.5(3)
C13 C14 C15 C19 1.1(3)
C19 C16 C17 C10 -0.9(2)
C11 C10 C17 C16 -0.6(2)
C9 C10 C17 C16 -179.36(15)
C13 C12 C18 C19 1.4(2)
C13 C12 C18 C11 -175.54(16)
C10 C11 C18 C12 176.91(16)
C10 C11 C18 C19 0.0(2)
C17 C16 C19 C18 2.0(2)
C17 C16 C19 C15 -176.74(16)
C12 C18 C19 C16 -178.50(15)
C11 C18 C19 C16 -1.5(2)
C12 C18 C19 C15 0.2(2)
C11 C18 C19 C15 177.29(14)
C14 C15 C19 C16 177.22(16)
C14 C15 C19 C18 -1.5(2)
